data_7229730
loop_
_publ_author_name
'Konarev, Dmitri V.'
'Kuzmin, Alexey V.'
'Khasanov, Salavat S.'
'Batov, Mikhail S.'
'Otsuka, Akihiro'
'Yamochi, Hideki'
'Kitagawa, Hiroshi'
'Lyubovskaya, Rimma N.'

_publ_section_title
;
 Salts with titanyl and vanadyl phthalocyanine radical anions. Molecular
 design and effect of cations on the structure and magnetic and optical
 properties
;
_journal_issue 4
_journal_name_full CrystEngComm
_journal_page_first 385
_journal_paper_doi 10.1039/C7CE01918A
_journal_volume 20
_journal_year 2018
_chemical_compound_source no
_chemical_formula_moiety 'C24 H52 N, C32 H16 N8 O Ti, C6 H4 Cl2'
_chemical_formula_sum 'C62 H72 Cl2 N9 O Ti'
_chemical_formula_weight 1078.08
_chemical_melting_point ?
_chemical_name_common no
_chemical_name_systematic 'salt of titanyl phthalocyanine with tetrahexylammonium cations, o-dichlorobenzene solate'
_chemical_properties_physical Air-sensitive,Moisture-sensitive,Oxygen-sensitive
_space_group_crystal_system monoclinic
_space_group_IT_number 7
_space_group_name_Hall 'P -2yc'
_space_group_name_H-M_alt 'P 1 c 1'
_symmetry_space_group_name_Hall 'P -2yc'
_symmetry_space_group_name_H-M 'P 1 c 1'
_atom_sites_solution_hydrogens geom
_audit_creation_date 2017-10-27
_audit_creation_method
;
Olex2 1.2
(compiled 2017.08.10 svn.r3458 for OlexSys, GUI svn.r5381)
;
_audit_update_record
;
2017-11-04 deposited with the CCDC.
2017-12-13 downloaded from the CCDC.
;
_cell_angle_alpha 90
_cell_angle_beta 96.059(2)
_cell_angle_gamma 90
_cell_formula_units_Z 4
_cell_length_a 23.2181(5)
_cell_length_b 11.4301(2)
_cell_length_c 21.4414(4)
_cell_measurement_reflns_used 39581
_cell_measurement_temperature 100
_cell_measurement_theta_max 29.3180
_cell_measurement_theta_min 1.8320
_cell_volume 5658.44(19)
_computing_cell_refinement 'CrysAlisPro 1.171.38.43 (Rigaku OD, 2015)'
_computing_data_collection 'CrysAlisPro 1.171.38.43 (Rigaku OD, 2015)'
_computing_data_reduction 'CrysAlisPro 1.171.38.43 (Rigaku OD, 2015)'
_computing_molecular_graphics 'Olex2 (Dolomanov et al., 2009)'
_computing_publication_material 'Olex2 (Dolomanov et al., 2009)'
_computing_structure_refinement 'ShelXL (Sheldrick, 2015)'
_computing_structure_solution 'ShelXT (Sheldrick, 2015)'
_diffrn_ambient_temperature 100.0
_diffrn_detector_type 'Bruker APEX-II CCD'
_diffrn_measured_fraction_theta_full 0.999
_diffrn_measured_fraction_theta_max 0.946
_diffrn_measurement_details
;
List of Runs (angles in degrees, time in seconds):

  # Type    Start    End  Width  t~exp~   \w     \q     \k     \f   Frames
#--------------------------------------------------------------------------
  1  \w     10.89 200.89   1.00   80.00    --   28.00  73.42 -25.61  190
  2  \w     10.89 200.89   1.00   80.00    --   28.00  73.42  94.39  190
  3  \w     10.89 200.89   1.00   80.00    --   28.00  73.42 154.39  190
  4  \w     10.89 199.89   1.00   80.00    --   28.00  73.42-145.61  189
;
_diffrn_measurement_device 'abstract diffractometer'
_diffrn_measurement_device_type 'Saxi-CrysAlisPro-abstract goniometer imported SAXI images'
_diffrn_measurement_method '\f and \w scans'
_diffrn_radiation_type MoK\a
_diffrn_radiation_wavelength 0.71073
_diffrn_reflns_av_R_equivalents 0.0503
_diffrn_reflns_av_unetI/netI 0.0588
_diffrn_reflns_Laue_measured_fraction_full 0.999
_diffrn_reflns_Laue_measured_fraction_max 0.946
_diffrn_reflns_limit_h_max 31
_diffrn_reflns_limit_h_min -31
_diffrn_reflns_limit_k_max 15
_diffrn_reflns_limit_k_min -15
_diffrn_reflns_limit_l_max 29
_diffrn_reflns_limit_l_min -29
_diffrn_reflns_number 71322
_diffrn_reflns_point_group_measured_fraction_full 0.999
_diffrn_reflns_point_group_measured_fraction_max 0.946
_diffrn_reflns_theta_full 26.000
_diffrn_reflns_theta_max 29.276
_diffrn_reflns_theta_min 1.782
_exptl_absorpt_coefficient_mu 0.296
_exptl_absorpt_correction_T_max 1.00000
_exptl_absorpt_correction_T_min 0.97093
_exptl_absorpt_correction_type multi-scan
_exptl_absorpt_process_details
;
CrysAlisPro 1.171.38.43 (Rigaku Oxford Diffraction, 2015)
Empirical absorption correction using spherical harmonics,
implemented in SCALE3 ABSPACK scaling algorithm.
;
_exptl_crystal_colour 'metallic dark black'
_exptl_crystal_colour_lustre metallic
_exptl_crystal_colour_modifier dark
_exptl_crystal_colour_primary black
_exptl_crystal_density_diffrn 1.266
_exptl_crystal_description block
_exptl_crystal_F_000 2284
_exptl_crystal_preparation 'Magnetic properties'
_exptl_crystal_recrystallization_method 'Re-crystallisation from solvent: n-hexane/o-dichlorobenzene'
_exptl_crystal_size_max 0.305
_exptl_crystal_size_mid 0.27
_exptl_crystal_size_min 0.186
_refine_diff_density_max 0.549
_refine_diff_density_min -0.378
_refine_diff_density_rms 0.065
_refine_ls_abs_structure_details
;
 Refined as an inversion twin.
;
_refine_ls_abs_structure_Flack 0.43(2)
_refine_ls_extinction_method none
_refine_ls_goodness_of_fit_ref 1.026
_refine_ls_hydrogen_treatment constr
_refine_ls_matrix_type full
_refine_ls_number_parameters 1360
_refine_ls_number_reflns 27307
_refine_ls_number_restraints 2
_refine_ls_restrained_S_all 1.026
_refine_ls_R_factor_all 0.0835
_refine_ls_R_factor_gt 0.0544
_refine_ls_shift/su_max 0.001
_refine_ls_shift/su_mean 0.000
_refine_ls_structure_factor_coef Fsqd
_refine_ls_weighting_details 'w=1/[\s^2^(Fo^2^)+(0.0587P)^2^+1.9883P] where P=(Fo^2^+2Fc^2^)/3'
_refine_ls_weighting_scheme calc
_refine_ls_wR_factor_gt 0.1158
_refine_ls_wR_factor_ref 0.1282
_reflns_Friedel_coverage 0.999
_reflns_Friedel_fraction_full 0.999
_reflns_Friedel_fraction_max 0.946
_reflns_number_gt 20292
_reflns_number_total 27307
_reflns_threshold_expression 'I > 2\s(I)'
_cod_data_source_file c7ce01918a2.cif
_cod_data_source_block TiOPcHexyl4NC6H4Cl2
_cod_depositor_comments
;
The following automatic conversions were performed:

'_chemical_melting_point' value 'not measured' was changed to '?' -
the value is undefined or not given.

Automatic conversion script
Id: cif_fix_values 4973 2017-02-22 13:04:09Z antanas 

 Adding full bibliography for 7229722--7229730.cif.
;
_cod_database_code 7229730
_shelx_shelxl_version_number 2016/6
_shelx_space_group_comment
;
The symmetry employed for this shelxl refinement is uniquely defined
by the following loop, which should always be used as a source of
symmetry information in preference to the above space-group names.
They are only intended as comments.
;
_olex2_refinement_description
;
1. Twinned data refinement
 Scales: 0.57(2)
 0.43(2)
2. Fixed Uiso
 At 1.2 times of:
  All C(H) groups, All C(H,H) groups
 At 1.5 times of:
  All C(H,H,H) groups
3.a Secondary CH2 refined with riding coordinates:
 C03V(H03A,H03B), C301(H30A,H30B), C302(H30C,H30D), C303(H30E,H30F), C304(H30G,
 H30H), C305(H30I,H30J), C307(H30N,H30O), C308(H30P,H30Q), C309(H30R,H30S),
 C310(H31A,H31B), C312(H31F,H31G), C313(H31H,H31I), C314(H31J,H31K), C315(H31L,
 H31M), C316(H31N,H31O), C318(H31S,H31T), C319(H31U,H31V), C320(H32A,H32B),
 C321(H32C,H32D), C322(H32E,H32F), C401(H40A,H40B), C402(H40C,H40D), C403(H40E,
 H40F), C404(H40G,H40H), C405(H40I,H40J), C407(H40N,H40O), C408(H40P,H40Q),
 C409(H40R,H40S), C410(H41A,H41B), C411(H41C,H41D), C413(H41H,H41I), C414(H41J,
 H41K), C415(H41L,H41M), C416(H41N,H41O), C417(H41P,H41Q), C419(H41U,H41V),
 C420(H42A,H42B), C421(H42C,H42D), C422(H42E,H42F), C423(H42G,H42H)
3.b Aromatic/amide H refined with riding coordinates:
 C117(H117), C118(H118), C119(H119), C120(H120), C121(H121), C122(H122),
 C123(H123), C124(H124), C125(H125), C126(H126), C127(H127), C128(H128),
 C129(H129), C130(H130), C131(H131), C132(H132), C217(H217), C218(H218),
 C219(H219), C220(H220), C221(H221), C222(H222), C223(H223), C224(H224),
 C225(H225), C226(H226), C227(H227), C228(H228), C229(H229), C230(H230),
 C231(H231), C232(H232), C63(H63), C64(H64), C65(H65), C66(H66), C53(H53),
 C54(H54), C55(H55), C56(H56)
3.c Idealised Me refined as rotating group:
 C306(H30K,H30L,H30M), C311(H31C,H31D,H31E), C317(H31P,H31Q,H31R), C323(H32G,
 H32H,H32I), C406(H40K,H40L,H40M), C412(H41E,H41F,H41G), C418(H41R,H41S,H41T),
 C424(H42I,H42J,H42K)
;
_olex2_submission_special_instructions 'No special instructions were received'
_oxdiff_exptl_absorpt_empirical_details
;
Empirical correction (ABSPACK) includes:
- Absorption correction using spherical harmonics
- Frame scaling
- Detector area scaling
;

loop_
_space_group_symop_operation_xyz
'x, y, z'
'x, -y, z+1/2'

loop_
_atom_site_label
_atom_site_type_symbol
_atom_site_fract_x
_atom_site_fract_y
_atom_site_fract_z
_atom_site_U_iso_or_equiv
_atom_site_adp_type
_atom_site_occupancy
_atom_site_site_symmetry_order
_atom_site_calc_flag
_atom_site_refinement_flags_posn
N301 N 0.74322(16) 0.7367(3) 0.47624(17) 0.0247(8) Uani 1 1 d .
C03V C 0.70009(19) 0.8073(4) 0.4326(2) 0.0255(9) Uani 1 1 d .
H03A H 0.664370 0.818261 0.453370 0.031 Uiso 1 1 calc R
H03B H 0.716766 0.885698 0.426626 0.031 Uiso 1 1 calc R
C301 C 0.72022(19) 0.6140(4) 0.4869(2) 0.0271(10) Uani 1 1 d .
H30A H 0.748270 0.573897 0.517741 0.032 Uiso 1 1 calc R
H30B H 0.719330 0.570301 0.446951 0.032 Uiso 1 1 calc R
C302 C 0.6602(2) 0.6049(4) 0.5100(2) 0.0357(11) Uani 1 1 d .
H30C H 0.632528 0.655631 0.484236 0.043 Uiso 1 1 calc R
H30D H 0.662070 0.631650 0.554117 0.043 Uiso 1 1 calc R
C303 C 0.6395(2) 0.4776(4) 0.5053(2) 0.0356(12) Uani 1 1 d .
H30E H 0.642684 0.448511 0.462302 0.043 Uiso 1 1 calc R
H30F H 0.665105 0.429042 0.534700 0.043 Uiso 1 1 calc R
C304 C 0.5769(2) 0.4631(4) 0.5203(2) 0.0359(11) Uani 1 1 d .
H30G H 0.575113 0.479522 0.565373 0.043 Uiso 1 1 calc R
H30H H 0.552347 0.521519 0.495983 0.043 Uiso 1 1 calc R
C305 C 0.5525(2) 0.3414(4) 0.5054(2) 0.0342(11) Uani 1 1 d .
H30I H 0.557854 0.321495 0.461445 0.041 Uiso 1 1 calc R
H30J H 0.574391 0.283612 0.532947 0.041 Uiso 1 1 calc R
C306 C 0.4891(2) 0.3326(5) 0.5143(2) 0.0417(13) Uani 1 1 d .
H30K H 0.467646 0.394118 0.489892 0.063 Uiso 1 1 calc GR
H30L H 0.484090 0.342178 0.558783 0.063 Uiso 1 1 calc GR
H30M H 0.474348 0.255836 0.499858 0.063 Uiso 1 1 calc GR
C307 C 0.6837(2) 0.7528(4) 0.3684(2) 0.0290(10) Uani 1 1 d .
H30N H 0.679897 0.666978 0.372830 0.035 Uiso 1 1 calc R
H30O H 0.714692 0.768103 0.341071 0.035 Uiso 1 1 calc R
C308 C 0.62652(18) 0.8034(4) 0.3380(2) 0.0241(9) Uani 1 1 d .
H30P H 0.630648 0.889049 0.333193 0.029 Uiso 1 1 calc R
H30Q H 0.595827 0.789303 0.365857 0.029 Uiso 1 1 calc R
C309 C 0.60841(18) 0.7488(4) 0.2737(2) 0.0257(9) Uani 1 1 d .
H30R H 0.638507 0.765713 0.245528 0.031 Uiso 1 1 calc R
H30S H 0.606153 0.662769 0.278440 0.031 Uiso 1 1 calc R
C310 C 0.5501(2) 0.7940(5) 0.2435(2) 0.0349(11) Uani 1 1 d .
H31A H 0.520105 0.779039 0.272039 0.042 Uiso 1 1 calc R
H31B H 0.552622 0.879644 0.237399 0.042 Uiso 1 1 calc R
C311 C 0.5321(2) 0.7359(5) 0.1804(2) 0.0441(13) Uani 1 1 d .
H31C H 0.560000 0.756100 0.150877 0.066 Uiso 1 1 calc GR
H31D H 0.493516 0.763484 0.164017 0.066 Uiso 1 1 calc GR
H31E H 0.531309 0.650839 0.185906 0.066 Uiso 1 1 calc GR
C312 C 0.79993(18) 0.7202(4) 0.4478(2) 0.0257(9) Uani 1 1 d .
H31F H 0.791734 0.675411 0.408296 0.031 Uiso 1 1 calc R
H31G H 0.825830 0.671528 0.476848 0.031 Uiso 1 1 calc R
C313 C 0.8327(2) 0.8310(4) 0.4334(2) 0.0338(11) Uani 1 1 d .
H31H H 0.844359 0.873745 0.472857 0.041 Uiso 1 1 calc R
H31I H 0.806982 0.882634 0.405762 0.041 Uiso 1 1 calc R
C314 C 0.8864(2) 0.8004(4) 0.4012(3) 0.0368(12) Uani 1 1 d .
H31J H 0.911761 0.748466 0.429035 0.044 Uiso 1 1 calc R
H31K H 0.874400 0.756855 0.362081 0.044 Uiso 1 1 calc R
C315 C 0.9208(2) 0.9080(4) 0.3855(2) 0.0365(11) Uani 1 1 d .
H31L H 0.895987 0.957086 0.355562 0.044 Uiso 1 1 calc R
H31M H 0.930097 0.954291 0.424259 0.044 Uiso 1 1 calc R
C316 C 0.9766(2) 0.8817(5) 0.3574(3) 0.0430(13) Uani 1 1 d .
H31N H 1.000276 0.828077 0.385964 0.052 Uiso 1 1 calc R
H31O H 0.967120 0.840388 0.317109 0.052 Uiso 1 1 calc R
C317 C 1.0126(2) 0.9882(5) 0.3460(3) 0.0487(15) Uani 1 1 d .
H31P H 0.990675 1.039688 0.315649 0.073 Uiso 1 1 calc GR
H31Q H 1.048484 0.963623 0.329426 0.073 Uiso 1 1 calc GR
H31R H 1.022129 1.030371 0.385568 0.073 Uiso 1 1 calc GR
C318 C 0.7524(2) 0.8043(4) 0.5381(2) 0.0281(10) Uani 1 1 d .
H31S H 0.765487 0.884350 0.528982 0.034 Uiso 1 1 calc R
H31T H 0.714471 0.811628 0.555033 0.034 Uiso 1 1 calc R
C319 C 0.7954(2) 0.7519(5) 0.5888(2) 0.0357(12) Uani 1 1 d .
H31U H 0.835226 0.761492 0.577147 0.043 Uiso 1 1 calc R
H31V H 0.787667 0.667158 0.592785 0.043 Uiso 1 1 calc R
C320 C 0.78980(19) 0.8131(4) 0.6515(2) 0.0287(10) Uani 1 1 d .
H32A H 0.749885 0.802291 0.662746 0.034 Uiso 1 1 calc R
H32B H 0.796284 0.898006 0.646479 0.034 Uiso 1 1 calc R
C321 C 0.8327(2) 0.7668(4) 0.7050(2) 0.0308(10) Uani 1 1 d .
H32C H 0.827968 0.680970 0.708202 0.037 Uiso 1 1 calc R
H32D H 0.872669 0.782161 0.694956 0.037 Uiso 1 1 calc R
C322 C 0.82484(19) 0.8218(4) 0.7681(2) 0.0292(10) Uani 1 1 d .
H32E H 0.785394 0.803962 0.779016 0.035 Uiso 1 1 calc R
H32F H 0.828224 0.907864 0.764626 0.035 Uiso 1 1 calc R
C323 C 0.86915(19) 0.7784(4) 0.8208(2) 0.0330(11) Uani 1 1 d .
H32G H 0.908125 0.801550 0.812030 0.049 Uiso 1 1 calc GR
H32H H 0.867036 0.692961 0.823528 0.049 Uiso 1 1 calc GR
H32I H 0.860698 0.812896 0.860703 0.049 Uiso 1 1 calc GR
N401 N 0.23642(16) 0.2378(3) 0.45186(16) 0.0237(8) Uani 1 1 d .
C401 C 0.2493(2) 0.3058(4) 0.5131(2) 0.0268(10) Uani 1 1 d .
H40A H 0.262377 0.385409 0.503152 0.032 Uiso 1 1 calc R
H40B H 0.212861 0.313924 0.532945 0.032 Uiso 1 1 calc R
C402 C 0.2949(2) 0.2498(4) 0.5602(2) 0.0342(12) Uani 1 1 d .
H40C H 0.333646 0.259541 0.545472 0.041 Uiso 1 1 calc R
H40D H 0.287074 0.164974 0.563117 0.041 Uiso 1 1 calc R
C403 C 0.2947(2) 0.3057(4) 0.6251(2) 0.0268(10) Uani 1 1 d .
H40E H 0.303163 0.390323 0.622039 0.032 Uiso 1 1 calc R
H40F H 0.255625 0.297630 0.639112 0.032 Uiso 1 1 calc R
C404 C 0.3390(2) 0.2505(4) 0.6740(2) 0.0290(10) Uani 1 1 d .
H40G H 0.332204 0.165086 0.674913 0.035 Uiso 1 1 calc R
H40H H 0.378302 0.263395 0.661374 0.035 Uiso 1 1 calc R
C405 C 0.3364(2) 0.2997(4) 0.7395(2) 0.0305(10) Uani 1 1 d .
H40I H 0.297248 0.286324 0.752312 0.037 Uiso 1 1 calc R
H40J H 0.343003 0.385239 0.738590 0.037 Uiso 1 1 calc R
C406 C 0.3813(2) 0.2445(5) 0.7882(2) 0.0343(11) Uani 1 1 d .
H40K H 0.420315 0.261713 0.777230 0.052 Uiso 1 1 calc GR
H40L H 0.375513 0.159543 0.788750 0.052 Uiso 1 1 calc GR
H40M H 0.376707 0.276734 0.829706 0.052 Uiso 1 1 calc GR
C407 C 0.21429(19) 0.1152(4) 0.4641(2) 0.0249(9) Uani 1 1 d .
H40N H 0.245718 0.071771 0.488959 0.030 Uiso 1 1 calc R
H40O H 0.206490 0.074688 0.423284 0.030 Uiso 1 1 calc R
C408 C 0.1598(2) 0.1067(4) 0.4983(2) 0.0337(11) Uani 1 1 d .
H40P H 0.167498 0.140830 0.540793 0.040 Uiso 1 1 calc R
H40Q H 0.127951 0.151598 0.475051 0.040 Uiso 1 1 calc R
C409 C 0.1419(2) -0.0208(4) 0.5033(2) 0.0290(10) Uani 1 1 d .
H40R H 0.172590 -0.063890 0.529417 0.035 Uiso 1 1 calc R
H40S H 0.137794 -0.056473 0.460956 0.035 Uiso 1 1 calc R
C410 C 0.0842(2) -0.0330(4) 0.5324(2) 0.0334(11) Uani 1 1 d .
H41A H 0.089673 -0.003050 0.575932 0.040 Uiso 1 1 calc R
H41B H 0.054772 0.016853 0.508470 0.040 Uiso 1 1 calc R
C411 C 0.0612(2) -0.1574(4) 0.5333(3) 0.0463(14) Uani 1 1 d .
H41C H 0.088599 -0.206602 0.560388 0.056 Uiso 1 1 calc R
H41D H 0.057970 -0.190233 0.490390 0.056 Uiso 1 1 calc R
C412 C 0.0019(3) -0.1601(5) 0.5580(4) 0.0590(18) Uani 1 1 d .
H41E H -0.025325 -0.111726 0.531127 0.089 Uiso 1 1 calc GR
H41F H 0.005240 -0.129337 0.600949 0.089 Uiso 1 1 calc GR
H41G H -0.012327 -0.240797 0.557923 0.089 Uiso 1 1 calc GR
C413 C 0.19099(19) 0.3073(4) 0.41023(19) 0.0232(9) Uani 1 1 d .
H41H H 0.155399 0.312633 0.431752 0.028 Uiso 1 1 calc R
H41I H 0.205639 0.387908 0.405703 0.028 Uiso 1 1 calc R
C414 C 0.1751(2) 0.2566(4) 0.3452(2) 0.0274(10) Uani 1 1 d .
H41J H 0.168684 0.171317 0.348646 0.033 Uiso 1 1 calc R
H41K H 0.207676 0.268642 0.319553 0.033 Uiso 1 1 calc R
C415 C 0.12022(19) 0.3142(4) 0.3124(2) 0.0284(10) Uani 1 1 d .
H41L H 0.124836 0.400333 0.313388 0.034 Uiso 1 1 calc R
H41M H 0.086616 0.294091 0.335197 0.034 Uiso 1 1 calc R
C416 C 0.1089(2) 0.2726(4) 0.2440(2) 0.0304(10) Uani 1 1 d .
H41N H 0.142752 0.292982 0.221715 0.037 Uiso 1 1 calc R
H41O H 0.105033 0.186386 0.243546 0.037 Uiso 1 1 calc R
C417 C 0.0544(2) 0.3263(5) 0.2087(2) 0.0367(12) Uani 1 1 d .
H41P H 0.054207 0.411569 0.216778 0.044 Uiso 1 1 calc R
H41Q H 0.055602 0.314688 0.163118 0.044 Uiso 1 1 calc R
C418 C -0.0008(2) 0.2739(5) 0.2275(3) 0.0417(13) Uani 1 1 d .
H41R H -0.034128 0.310512 0.203220 0.063 Uiso 1 1 calc GR
H41S H -0.003026 0.287595 0.272348 0.063 Uiso 1 1 calc GR
H41T H -0.001140 0.189564 0.219313 0.063 Uiso 1 1 calc GR
C419 C 0.29113(18) 0.2223(4) 0.41945(19) 0.0227(9) Uani 1 1 d .
H41U H 0.318982 0.175274 0.447187 0.027 Uiso 1 1 calc R
H41V H 0.281136 0.176571 0.380617 0.027 Uiso 1 1 calc R
C420 C 0.32127(19) 0.3334(4) 0.4023(2) 0.0280(10) Uani 1 1 d .
H42A H 0.333833 0.378099 0.440919 0.034 Uiso 1 1 calc R
H42B H 0.293762 0.382703 0.375391 0.034 Uiso 1 1 calc R
C421 C 0.3741(2) 0.3061(4) 0.3675(2) 0.0263(9) Uani 1 1 d .
H42C H 0.399928 0.251678 0.393148 0.032 Uiso 1 1 calc R
H42D H 0.360960 0.266412 0.327470 0.032 Uiso 1 1 calc R
C422 C 0.40792(19) 0.4156(4) 0.3539(2) 0.0273(10) Uani 1 1 d .
H42E H 0.415062 0.462108 0.392863 0.033 Uiso 1 1 calc R
H42F H 0.384057 0.463724 0.322646 0.033 Uiso 1 1 calc R
C423 C 0.4659(2) 0.3896(4) 0.3291(2) 0.0332(11) Uani 1 1 d .
H42G H 0.487931 0.334584 0.358201 0.040 Uiso 1 1 calc R
H42H H 0.458350 0.349959 0.287961 0.040 Uiso 1 1 calc R
C424 C 0.5032(2) 0.4971(5) 0.3212(3) 0.0461(14) Uani 1 1 d .
H42I H 0.482464 0.551048 0.291235 0.069 Uiso 1 1 calc GR
H42J H 0.539593 0.473102 0.305501 0.069 Uiso 1 1 calc GR
H42K H 0.511722 0.536268 0.361781 0.069 Uiso 1 1 calc GR
Ti01 Ti 0.72829(3) 0.19194(6) 0.45889(3) 0.01172(14) Uani 1 1 d .
O007 O 0.76685(12) 0.0804(2) 0.43754(12) 0.0196(6) Uani 1 1 d .
N101 N 0.72424(13) 0.3181(3) 0.38921(14) 0.0139(6) Uani 1 1 d .
N102 N 0.78376(13) 0.3088(3) 0.50927(14) 0.0147(6) Uani 1 1 d .
N103 N 0.70260(13) 0.1486(3) 0.54551(14) 0.0157(7) Uani 1 1 d .
N104 N 0.64341(13) 0.1569(3) 0.42543(14) 0.0149(7) Uani 1 1 d .
N105 N 0.81224(14) 0.4284(3) 0.42326(14) 0.0148(7) Uani 1 1 d .
N106 N 0.78203(14) 0.2310(3) 0.61573(14) 0.0172(7) Uani 1 1 d .
N107 N 0.61507(14) 0.0370(3) 0.51203(14) 0.0168(7) Uani 1 1 d .
N108 N 0.63539(14) 0.2609(3) 0.32497(14) 0.0149(7) Uani 1 1 d .
C101 C 0.68425(17) 0.3218(3) 0.33581(16) 0.0148(8) Uani 1 1 d .
C102 C 0.70399(17) 0.4063(3) 0.29210(17) 0.0160(8) Uani 1 1 d .
C103 C 0.75616(17) 0.4534(3) 0.32056(17) 0.0158(8) Uani 1 1 d .
C104 C 0.76772(16) 0.3983(3) 0.38175(17) 0.0152(8) Uani 1 1 d .
C105 C 0.81880(16) 0.3886(3) 0.48215(17) 0.0153(8) Uani 1 1 d .
C106 C 0.86364(16) 0.4289(3) 0.52992(17) 0.0158(8) Uani 1 1 d .
C107 C 0.85396(17) 0.3727(3) 0.58645(17) 0.0169(8) Uani 1 1 d .
C108 C 0.80357(16) 0.2984(3) 0.57273(17) 0.0152(8) Uani 1 1 d .
C109 C 0.73581(17) 0.1639(3) 0.60335(17) 0.0169(8) Uani 1 1 d .
C110 C 0.71145(17) 0.0917(3) 0.65001(17) 0.0169(8) Uani 1 1 d .
C111 C 0.66294(17) 0.0347(4) 0.61923(17) 0.0181(8) Uani 1 1 d .
C112 C 0.65774(16) 0.0718(3) 0.55382(17) 0.0155(8) Uani 1 1 d .
C113 C 0.60767(16) 0.0803(3) 0.45360(17) 0.0147(8) Uani 1 1 d .
C114 C 0.55679(17) 0.0563(3) 0.41026(17) 0.0166(8) Uani 1 1 d .
C115 C 0.56254(16) 0.1211(3) 0.35530(17) 0.0148(8) Uani 1 1 d .
C116 C 0.61660(16) 0.1853(3) 0.36582(17) 0.0156(8) Uani 1 1 d .
C117 C 0.68003(18) 0.4438(4) 0.23264(19) 0.0223(9) Uani 1 1 d .
H117 H 0.644699 0.412235 0.213319 0.027 Uiso 1 1 calc R
C118 C 0.7102(2) 0.5290(4) 0.20324(19) 0.0262(10) Uani 1 1 d .
H118 H 0.695016 0.556240 0.162973 0.031 Uiso 1 1 calc R
C119 C 0.76234(19) 0.5760(4) 0.23115(19) 0.0230(9) Uani 1 1 d .
H119 H 0.781700 0.634189 0.209569 0.028 Uiso 1 1 calc R
C120 C 0.78617(17) 0.5388(3) 0.28990(18) 0.0188(8) Uani 1 1 d .
H120 H 0.821700 0.570189 0.308757 0.023 Uiso 1 1 calc R
C121 C 0.91079(17) 0.5048(4) 0.52699(19) 0.0201(9) Uani 1 1 d .
H121 H 0.916713 0.544685 0.489326 0.024 Uiso 1 1 calc R
C122 C 0.94868(19) 0.5196(4) 0.5815(2) 0.0240(9) Uani 1 1 d .
H122 H 0.981513 0.568951 0.580773 0.029 Uiso 1 1 calc R
C123 C 0.93870(18) 0.4614(4) 0.63814(19) 0.0238(9) Uani 1 1 d .
H123 H 0.965120 0.472663 0.674590 0.029 Uiso 1 1 calc R
C124 C 0.89174(18) 0.3896(4) 0.64115(18) 0.0201(8) Uani 1 1 d .
H124 H 0.885000 0.352258 0.679299 0.024 Uiso 1 1 calc R
C125 C 0.72880(18) 0.0727(4) 0.71402(17) 0.0201(9) Uani 1 1 d .
H125 H 0.761180 0.112143 0.735176 0.024 Uiso 1 1 calc R
C126 C 0.69626(19) -0.0068(4) 0.74499(18) 0.0239(9) Uani 1 1 d .
H126 H 0.707029 -0.022328 0.788176 0.029 Uiso 1 1 calc R
C127 C 0.64815(19) -0.0645(4) 0.7143(2) 0.0259(10) Uani 1 1 d .
H127 H 0.627221 -0.118419 0.736949 0.031 Uiso 1 1 calc R
C128 C 0.63052(18) -0.0445(4) 0.65153(19) 0.0225(9) Uani 1 1 d .
H128 H 0.597578 -0.083018 0.630941 0.027 Uiso 1 1 calc R
C129 C 0.50781(17) -0.0106(4) 0.41680(19) 0.0205(9) Uani 1 1 d .
H129 H 0.504299 -0.053280 0.454243 0.025 Uiso 1 1 calc R
C130 C 0.46408(18) -0.0138(4) 0.36727(19) 0.0242(9) Uani 1 1 d .
H130 H 0.429932 -0.057848 0.371048 0.029 Uiso 1 1 calc R
C131 C 0.47013(18) 0.0483(4) 0.31132(18) 0.0216(9) Uani 1 1 d .
H131 H 0.440277 0.043270 0.277530 0.026 Uiso 1 1 calc R
C132 C 0.51852(17) 0.1162(4) 0.30451(18) 0.0190(8) Uani 1 1 d .
H132 H 0.521993 0.158210 0.266854 0.023 Uiso 1 1 calc R
Ti02 Ti 0.23164(3) 0.69069(6) 0.45997(3) 0.01217(14) Uani 1 1 d .
O008 O 0.26871(12) 0.5788(2) 0.43652(12) 0.0202(6) Uani 1 1 d .
N201 N 0.20998(14) 0.6458(3) 0.54805(14) 0.0157(7) Uani 1 1 d .
N202 N 0.14604(14) 0.6560(3) 0.43015(14) 0.0151(7) Uani 1 1 d .
N203 N 0.22550(13) 0.8162(3) 0.39012(14) 0.0144(6) Uani 1 1 d .
N204 N 0.28858(13) 0.8072(3) 0.50817(13) 0.0146(6) Uani 1 1 d .
N205 N 0.12209(14) 0.5326(3) 0.51738(15) 0.0178(7) Uani 1 1 d .
N206 N 0.13493(14) 0.7575(3) 0.32924(14) 0.0153(7) Uani 1 1 d .
N207 N 0.31436(13) 0.9259(3) 0.41997(15) 0.0152(7) Uani 1 1 d .
N208 N 0.29103(14) 0.7297(3) 0.61502(14) 0.0167(7) Uani 1 1 d .
C00V C 0.11235(16) 0.5765(3) 0.45926(17) 0.0168(8) Uani 1 1 d .
C201 C 0.24522(17) 0.6603(3) 0.60421(17) 0.0159(8) Uani 1 1 d .
C202 C 0.22419(17) 0.5848(4) 0.65154(18) 0.0190(8) Uani 1 1 d .
C203 C 0.17497(17) 0.5271(4) 0.62298(18) 0.0185(8) Uani 1 1 d .
C204 C 0.16647(17) 0.5669(4) 0.55797(17) 0.0182(8) Uani 1 1 d .
C206 C 0.06092(17) 0.5494(4) 0.41715(17) 0.0184(8) Uani 1 1 d .
C207 C 0.06458(17) 0.6155(3) 0.36205(17) 0.0166(8) Uani 1 1 d .
C208 C 0.11750(16) 0.6819(3) 0.37114(16) 0.0144(8) Uani 1 1 d .
C209 C 0.18392(17) 0.8187(3) 0.33798(16) 0.0155(8) Uani 1 1 d .
C210 C 0.20290(17) 0.8996(3) 0.29190(17) 0.0164(8) Uani 1 1 d .
C211 C 0.25685(16) 0.9454(3) 0.31768(17) 0.0153(8) Uani 1 1 d .
C212 C 0.26942(16) 0.8933(3) 0.37959(17) 0.0146(8) Uani 1 1 d .
C213 C 0.32157(16) 0.8889(3) 0.47969(17) 0.0147(8) Uani 1 1 d .
C214 C 0.36638(16) 0.9343(3) 0.52624(17) 0.0161(8) Uani 1 1 d .
C215 C 0.35941(16) 0.8764(3) 0.58324(17) 0.0167(8) Uani 1 1 d .
C216 C 0.31035(16) 0.7986(3) 0.57093(17) 0.0153(8) Uani 1 1 d .
C217 C 0.24475(18) 0.5647(4) 0.71482(18) 0.0221(9) Uani 1 1 d .
H217 H 0.277615 0.604614 0.734630 0.027 Uiso 1 1 calc R
C218 C 0.2142(2) 0.4828(4) 0.74693(19) 0.0276(10) Uani 1 1 d .
H218 H 0.227234 0.465407 0.789407 0.033 Uiso 1 1 calc R
C219 C 0.1650(2) 0.4257(4) 0.7185(2) 0.0270(10) Uani 1 1 d .
H219 H 0.145230 0.371630 0.742250 0.032 Uiso 1 1 calc R
C220 C 0.14443(19) 0.4465(4) 0.65589(19) 0.0237(9) Uani 1 1 d .
H220 H 0.111085 0.407528 0.636510 0.028 Uiso 1 1 calc R
C221 C 0.01376(18) 0.4773(4) 0.42417(18) 0.0231(9) Uani 1 1 d .
H221 H 0.011904 0.433145 0.461451 0.028 Uiso 1 1 calc R
C222 C -0.0302(2) 0.4713(4) 0.3757(2) 0.0317(11) Uani 1 1 d .
H222 H -0.063080 0.423664 0.379918 0.038 Uiso 1 1 calc R
C223 C -0.02673(19) 0.5357(4) 0.3198(2) 0.0280(10) Uani 1 1 d .
H223 H -0.057274 0.529460 0.286833 0.034 Uiso 1 1 calc R
C224 C 0.02001(17) 0.6075(4) 0.31195(18) 0.0206(9) Uani 1 1 d .
H224 H 0.022053 0.649843 0.274139 0.025 Uiso 1 1 calc R
C225 C 0.17806(19) 0.9349(4) 0.23283(19) 0.0237(9) Uani 1 1 d .
H225 H 0.141879 0.904334 0.215310 0.028 Uiso 1 1 calc R
C226 C 0.2081(2) 1.0168(4) 0.20026(19) 0.0281(10) Uani 1 1 d .
H226 H 0.191841 1.042685 0.160118 0.034 Uiso 1 1 calc R
C227 C 0.26171(19) 1.0613(4) 0.22556(19) 0.0246(9) Uani 1 1 d .
H227 H 0.281225 1.116525 0.202183 0.030 Uiso 1 1 calc R
C228 C 0.28683(17) 1.0263(4) 0.28412(18) 0.0191(8) Uani 1 1 d .
H228 H 0.323327 1.056358 0.301013 0.023 Uiso 1 1 calc R
C229 C 0.41051(17) 1.0165(4) 0.52246(18) 0.0196(8) Uani 1 1 d .
H229 H 0.414108 1.058383 0.484782 0.024 Uiso 1 1 calc R
C230 C 0.44898(18) 1.0348(4) 0.57594(19) 0.0236(9) Uani 1 1 d .
H230 H 0.480479 1.087337 0.574228 0.028 Uiso 1 1 calc R
C231 C 0.44181(18) 0.9761(4) 0.63304(19) 0.0238(9) Uani 1 1 d .
H231 H 0.468001 0.991904 0.669142 0.029 Uiso 1 1 calc R
C232 C 0.39815(18) 0.8974(4) 0.63715(18) 0.0214(9) Uani 1 1 d .
H232 H 0.393996 0.857839 0.675383 0.026 Uiso 1 1 calc R
Cl61 Cl 0.53230(5) 0.68839(11) 0.65500(6) 0.0352(3) Uani 1 1 d .
Cl62 Cl 0.41826(6) 0.53676(12) 0.65911(6) 0.0417(3) Uani 1 1 d .
C61 C 0.48299(18) 0.6732(4) 0.5878(2) 0.0249(9) Uani 1 1 d .
C62 C 0.4330(2) 0.6054(4) 0.5905(2) 0.0272(10) Uani 1 1 d .
C63 C 0.39448(19) 0.5930(4) 0.5362(2) 0.0256(10) Uani 1 1 d .
H63 H 0.360403 0.547347 0.537181 0.031 Uiso 1 1 calc R
C64 C 0.40575(19) 0.6468(4) 0.4812(2) 0.0267(10) Uani 1 1 d .
H64 H 0.379413 0.637729 0.444506 0.032 Uiso 1 1 calc R
C65 C 0.4553(2) 0.7142(4) 0.4791(2) 0.0282(10) Uani 1 1 d .
H65 H 0.462854 0.751206 0.441081 0.034 Uiso 1 1 calc R
C66 C 0.4940(2) 0.7272(4) 0.5331(2) 0.0280(10) Uani 1 1 d .
H66 H 0.527834 0.773435 0.532018 0.034 Uiso 1 1 calc R
Cl51 Cl 1.03080(5) 0.19036(12) 0.67235(6) 0.0440(4) Uani 1 1 d .
Cl52 Cl 0.91624(7) 0.04611(13) 0.68635(7) 0.0519(4) Uani 1 1 d .
C51 C 0.97999(19) 0.1668(4) 0.6078(2) 0.0321(11) Uani 1 1 d .
C52 C 0.9300(2) 0.1023(4) 0.6146(2) 0.0309(11) Uani 1 1 d .
C53 C 0.88968(19) 0.0838(4) 0.5623(2) 0.0321(11) Uani 1 1 d .
H53 H 0.855547 0.039814 0.566341 0.039 Uiso 1 1 calc R
C54 C 0.89964(19) 0.1297(4) 0.5049(2) 0.0300(11) Uani 1 1 d .
H54 H 0.872449 0.116680 0.469271 0.036 Uiso 1 1 calc R
C55 C 0.9492(2) 0.1948(4) 0.4990(2) 0.0325(11) Uani 1 1 d .
H55 H 0.955701 0.226527 0.459384 0.039 Uiso 1 1 calc R
C56 C 0.9892(2) 0.2136(4) 0.5508(2) 0.0319(11) Uani 1 1 d .
H56 H 1.022941 0.258837 0.546727 0.038 Uiso 1 1 calc R

loop_
_atom_site_aniso_label
_atom_site_aniso_U_11
_atom_site_aniso_U_22
_atom_site_aniso_U_33
_atom_site_aniso_U_23
_atom_site_aniso_U_13
_atom_site_aniso_U_12
N301 0.030(2) 0.0174(19) 0.0261(19) -0.0053(15) 0.0010(15) 0.0058(16)
C03V 0.030(2) 0.022(2) 0.025(2) -0.0035(18) 0.0032(17) 0.0063(19)
C301 0.035(3) 0.018(2) 0.029(2) -0.0033(18) 0.0048(19) 0.0050(19)
C302 0.040(3) 0.031(3) 0.037(3) -0.004(2) 0.011(2) 0.007(2)
C303 0.041(3) 0.024(3) 0.044(3) -0.001(2) 0.014(2) 0.004(2)
C304 0.044(3) 0.026(3) 0.038(3) -0.003(2) 0.009(2) 0.005(2)
C305 0.038(3) 0.030(3) 0.034(3) -0.001(2) 0.001(2) 0.009(2)
C306 0.045(3) 0.044(3) 0.036(3) 0.002(2) 0.002(2) 0.007(3)
C307 0.035(3) 0.024(3) 0.028(2) -0.0049(19) 0.0036(19) 0.008(2)
C308 0.024(2) 0.024(2) 0.025(2) -0.0006(18) 0.0048(17) -0.0003(18)
C309 0.023(2) 0.026(2) 0.028(2) -0.0058(19) 0.0023(18) -0.0017(19)
C310 0.031(3) 0.038(3) 0.035(3) -0.001(2) -0.001(2) 0.003(2)
C311 0.042(3) 0.049(4) 0.037(3) 0.002(3) -0.012(2) -0.003(3)
C312 0.029(2) 0.015(2) 0.033(2) -0.0045(17) 0.0023(18) 0.0048(18)
C313 0.037(3) 0.021(2) 0.045(3) -0.005(2) 0.008(2) 0.006(2)
C314 0.039(3) 0.025(3) 0.048(3) -0.003(2) 0.014(2) 0.005(2)
C315 0.041(3) 0.024(3) 0.046(3) -0.002(2) 0.012(2) 0.007(2)
C316 0.047(3) 0.031(3) 0.053(3) -0.005(2) 0.018(3) 0.005(2)
C317 0.045(3) 0.045(4) 0.059(4) 0.001(3) 0.019(3) 0.005(3)
C318 0.031(2) 0.026(3) 0.026(2) -0.0096(19) -0.0008(18) 0.006(2)
C319 0.038(3) 0.033(3) 0.035(3) -0.006(2) -0.003(2) 0.016(2)
C320 0.027(2) 0.027(3) 0.031(2) -0.0008(19) -0.0032(18) 0.0087(19)
C321 0.025(2) 0.027(3) 0.038(3) 0.007(2) -0.0038(19) 0.002(2)
C322 0.028(2) 0.030(3) 0.030(2) 0.0055(19) -0.0009(18) 0.000(2)
C323 0.026(2) 0.038(3) 0.034(3) 0.010(2) -0.0022(19) -0.003(2)
N401 0.029(2) 0.0214(19) 0.0205(18) -0.0023(15) 0.0035(15) 0.0056(16)
C401 0.033(2) 0.023(2) 0.025(2) -0.0018(18) 0.0032(18) 0.0082(19)
C402 0.042(3) 0.029(3) 0.030(2) -0.006(2) -0.003(2) 0.016(2)
C403 0.030(2) 0.026(2) 0.024(2) -0.0032(18) -0.0028(17) 0.0040(19)
C404 0.031(2) 0.028(3) 0.028(2) 0.0003(19) 0.0012(19) 0.010(2)
C405 0.034(3) 0.033(3) 0.023(2) 0.0040(19) -0.0035(18) 0.002(2)
C406 0.035(3) 0.036(3) 0.030(3) 0.008(2) -0.005(2) -0.002(2)
C407 0.031(2) 0.019(2) 0.025(2) -0.0002(17) 0.0041(18) 0.0061(18)
C408 0.039(3) 0.025(3) 0.040(3) -0.003(2) 0.015(2) 0.005(2)
C409 0.035(3) 0.023(3) 0.031(2) -0.0015(19) 0.0118(19) 0.007(2)
C410 0.036(3) 0.027(3) 0.039(3) 0.001(2) 0.014(2) 0.006(2)
C411 0.049(3) 0.024(3) 0.069(4) 0.010(3) 0.022(3) 0.009(2)
C412 0.044(3) 0.037(3) 0.099(5) 0.020(3) 0.021(3) 0.007(3)
C413 0.029(2) 0.020(2) 0.021(2) 0.0022(17) 0.0011(17) 0.0087(18)
C414 0.030(2) 0.024(2) 0.028(2) -0.0022(18) 0.0018(18) 0.0068(19)
C415 0.024(2) 0.032(3) 0.029(2) 0.006(2) 0.0023(18) 0.004(2)
C416 0.024(2) 0.034(3) 0.032(2) -0.002(2) -0.0027(18) 0.004(2)
C417 0.029(2) 0.041(3) 0.039(3) 0.008(2) -0.006(2) -0.003(2)
C418 0.032(3) 0.044(3) 0.047(3) 0.014(3) -0.004(2) -0.007(2)
C419 0.025(2) 0.018(2) 0.024(2) -0.0028(17) 0.0010(17) 0.0086(17)
C420 0.030(2) 0.020(2) 0.034(2) -0.0031(18) 0.0050(19) 0.0063(19)
C421 0.033(2) 0.021(2) 0.026(2) -0.0048(18) 0.0051(17) 0.0054(19)
C422 0.035(2) 0.022(2) 0.025(2) 0.0005(18) 0.0048(18) 0.0045(19)
C423 0.040(3) 0.028(3) 0.032(2) 0.002(2) 0.009(2) 0.004(2)
C424 0.045(3) 0.040(3) 0.055(4) 0.001(3) 0.016(3) -0.005(3)
Ti01 0.0146(3) 0.0113(3) 0.0095(3) -0.0002(3) 0.0029(2) -0.0001(3)
O007 0.0217(14) 0.0151(15) 0.0224(14) -0.0035(11) 0.0036(11) 0.0011(12)
N101 0.0189(16) 0.0110(17) 0.0123(14) 0.0003(12) 0.0038(12) -0.0009(13)
N102 0.0181(16) 0.0131(17) 0.0131(15) -0.0016(12) 0.0027(12) 0.0004(13)
N103 0.0164(16) 0.0176(18) 0.0132(15) 0.0002(13) 0.0023(12) -0.0003(13)
N104 0.0176(16) 0.0135(17) 0.0140(15) 0.0020(12) 0.0031(12) -0.0015(13)
N105 0.0198(17) 0.0124(17) 0.0128(15) -0.0016(12) 0.0045(12) 0.0021(13)
N106 0.0192(17) 0.0219(19) 0.0110(15) -0.0007(13) 0.0038(12) 0.0025(14)
N107 0.0172(16) 0.0183(18) 0.0152(15) 0.0033(13) 0.0035(12) -0.0017(14)
N108 0.0184(16) 0.0156(17) 0.0108(15) -0.0005(12) 0.0021(12) 0.0013(13)
C101 0.024(2) 0.012(2) 0.0085(16) 0.0010(14) 0.0035(14) 0.0047(16)
C102 0.021(2) 0.015(2) 0.0130(17) 0.0010(15) 0.0066(15) 0.0000(16)
C103 0.023(2) 0.013(2) 0.0121(17) -0.0001(14) 0.0050(14) 0.0022(16)
C104 0.0194(19) 0.014(2) 0.0130(17) -0.0003(14) 0.0057(14) 0.0013(15)
C105 0.0179(19) 0.011(2) 0.0178(19) -0.0022(15) 0.0059(15) 0.0016(15)
C106 0.018(2) 0.012(2) 0.0172(18) -0.0036(15) 0.0031(15) -0.0009(16)
C107 0.021(2) 0.015(2) 0.0150(18) -0.0026(15) 0.0049(15) 0.0003(16)
C108 0.0171(19) 0.018(2) 0.0112(17) -0.0042(14) 0.0018(14) 0.0004(16)
C109 0.020(2) 0.017(2) 0.0140(18) 0.0002(15) 0.0029(14) 0.0034(16)
C110 0.021(2) 0.014(2) 0.0162(18) 0.0011(15) 0.0070(15) 0.0035(16)
C111 0.018(2) 0.021(2) 0.0154(18) 0.0058(15) 0.0050(15) 0.0029(16)
C112 0.0184(19) 0.015(2) 0.0143(18) 0.0040(14) 0.0058(14) 0.0018(15)
C113 0.0156(19) 0.013(2) 0.0157(18) -0.0007(15) 0.0038(14) -0.0009(15)
C114 0.021(2) 0.015(2) 0.0138(18) -0.0021(15) 0.0045(15) 0.0001(16)
C115 0.0170(19) 0.014(2) 0.0134(18) -0.0009(14) 0.0041(14) 0.0002(15)
C116 0.0205(19) 0.014(2) 0.0125(17) -0.0037(15) 0.0023(14) -0.0003(16)
C117 0.025(2) 0.025(2) 0.0169(19) 0.0031(17) 0.0009(16) -0.0010(18)
C118 0.035(2) 0.028(3) 0.0157(19) 0.0083(18) 0.0038(17) 0.000(2)
C119 0.030(2) 0.021(2) 0.019(2) 0.0066(16) 0.0092(17) -0.0006(18)
C120 0.023(2) 0.013(2) 0.0207(19) 0.0027(16) 0.0061(16) -0.0033(16)
C121 0.022(2) 0.018(2) 0.021(2) 0.0017(16) 0.0041(16) -0.0019(17)
C122 0.023(2) 0.023(2) 0.026(2) 0.0012(18) 0.0012(17) -0.0062(18)
C123 0.025(2) 0.026(2) 0.019(2) -0.0010(17) -0.0037(16) -0.0043(18)
C124 0.028(2) 0.018(2) 0.0139(18) 0.0002(15) 0.0013(16) -0.0003(17)
C125 0.023(2) 0.024(2) 0.0134(18) -0.0018(16) 0.0022(15) 0.0051(17)
C126 0.030(2) 0.030(2) 0.0123(18) 0.0047(16) 0.0080(16) 0.0101(19)
C127 0.025(2) 0.031(3) 0.023(2) 0.0111(18) 0.0093(17) 0.0015(19)
C128 0.020(2) 0.028(2) 0.020(2) 0.0063(17) 0.0056(16) 0.0005(18)
C129 0.021(2) 0.022(2) 0.019(2) -0.0008(16) 0.0035(16) -0.0038(17)
C130 0.019(2) 0.029(2) 0.025(2) -0.0032(18) 0.0056(16) -0.0102(18)
C131 0.022(2) 0.029(2) 0.0133(18) -0.0048(16) -0.0004(15) -0.0006(18)
C132 0.023(2) 0.018(2) 0.0154(19) -0.0034(15) 0.0027(15) -0.0001(17)
Ti02 0.0161(3) 0.0104(3) 0.0102(3) -0.0001(3) 0.0025(2) -0.0003(3)
O008 0.0263(15) 0.0133(15) 0.0212(14) -0.0022(11) 0.0037(12) 0.0005(12)
N201 0.0188(16) 0.0157(17) 0.0126(15) 0.0004(12) 0.0018(12) -0.0018(13)
N202 0.0192(17) 0.0139(17) 0.0127(15) -0.0011(12) 0.0045(12) -0.0021(13)
N203 0.0179(16) 0.0125(17) 0.0128(14) -0.0004(12) 0.0018(12) 0.0004(13)
N204 0.0190(16) 0.0141(17) 0.0110(14) -0.0009(12) 0.0024(12) 0.0003(13)
N205 0.0210(17) 0.0156(18) 0.0179(16) 0.0005(13) 0.0068(13) -0.0023(14)
N206 0.0180(16) 0.0175(18) 0.0106(14) -0.0022(13) 0.0030(12) 0.0007(14)
N207 0.0154(16) 0.0135(17) 0.0169(16) -0.0001(13) 0.0029(12) 0.0010(13)
N208 0.0239(18) 0.0150(17) 0.0113(15) 0.0013(13) 0.0027(13) 0.0031(14)
C00V 0.020(2) 0.015(2) 0.0174(19) -0.0027(15) 0.0073(15) -0.0013(16)
C201 0.021(2) 0.016(2) 0.0108(17) 0.0032(14) 0.0008(14) 0.0033(16)
C202 0.023(2) 0.018(2) 0.0165(19) 0.0019(15) 0.0077(16) 0.0029(17)
C203 0.020(2) 0.019(2) 0.0169(19) 0.0019(15) 0.0047(15) 0.0027(17)
C204 0.022(2) 0.017(2) 0.0165(19) 0.0053(15) 0.0058(15) 0.0014(16)
C206 0.019(2) 0.021(2) 0.0157(18) -0.0044(15) 0.0035(15) -0.0024(17)
C207 0.021(2) 0.018(2) 0.0120(18) -0.0038(15) 0.0045(14) 0.0001(16)
C208 0.0189(19) 0.014(2) 0.0102(16) -0.0014(14) 0.0021(14) 0.0017(16)
C209 0.021(2) 0.015(2) 0.0105(17) 0.0003(14) 0.0032(14) 0.0014(16)
C210 0.021(2) 0.014(2) 0.0150(18) 0.0004(15) 0.0059(15) 0.0003(16)
C211 0.0199(19) 0.014(2) 0.0120(17) -0.0004(14) 0.0037(14) -0.0004(16)
C212 0.0178(19) 0.013(2) 0.0134(17) -0.0002(14) 0.0047(14) 0.0026(15)
C213 0.0135(18) 0.012(2) 0.0190(19) -0.0023(15) 0.0038(14) 0.0013(15)
C214 0.0162(19) 0.016(2) 0.0162(18) -0.0023(15) 0.0000(14) 0.0001(16)
C215 0.0185(19) 0.013(2) 0.0180(19) -0.0032(15) 0.0017(15) 0.0012(16)
C216 0.0167(19) 0.015(2) 0.0137(17) -0.0031(15) 0.0014(14) 0.0028(16)
C217 0.026(2) 0.025(2) 0.0153(19) 0.0032(16) 0.0021(16) 0.0042(18)
C218 0.037(3) 0.032(3) 0.0140(19) 0.0080(18) 0.0060(18) 0.009(2)
C219 0.036(3) 0.024(2) 0.024(2) 0.0100(18) 0.0138(19) 0.005(2)
C220 0.029(2) 0.024(2) 0.019(2) 0.0047(17) 0.0068(17) -0.0035(19)
C221 0.027(2) 0.028(2) 0.0152(19) -0.0008(17) 0.0058(16) -0.0086(19)
C222 0.028(2) 0.043(3) 0.026(2) -0.005(2) 0.0064(18) -0.016(2)
C223 0.024(2) 0.040(3) 0.019(2) -0.0076(19) 0.0010(17) -0.007(2)
C224 0.022(2) 0.025(2) 0.0151(19) -0.0064(16) 0.0026(15) -0.0044(18)
C225 0.026(2) 0.027(2) 0.017(2) 0.0037(17) 0.0003(16) -0.0038(19)
C226 0.037(3) 0.031(3) 0.014(2) 0.0087(18) -0.0040(17) -0.002(2)
C227 0.030(2) 0.023(2) 0.021(2) 0.0066(17) 0.0049(17) -0.0010(19)
C228 0.020(2) 0.018(2) 0.0193(19) 0.0015(16) 0.0056(15) -0.0022(17)
C229 0.022(2) 0.019(2) 0.0181(19) -0.0015(16) 0.0022(16) -0.0009(17)
C230 0.022(2) 0.028(2) 0.021(2) -0.0034(18) 0.0019(16) -0.0067(18)
C231 0.025(2) 0.028(2) 0.018(2) -0.0077(17) -0.0040(16) -0.0027(18)
C232 0.029(2) 0.023(2) 0.0120(18) -0.0027(16) -0.0011(16) 0.0015(18)
Cl61 0.0310(6) 0.0372(7) 0.0343(6) -0.0060(5) -0.0112(5) 0.0034(5)
Cl62 0.0452(7) 0.0439(8) 0.0348(6) 0.0080(6) -0.0009(5) -0.0038(6)
C61 0.022(2) 0.024(2) 0.027(2) -0.0093(18) -0.0066(17) 0.0079(18)
C62 0.032(2) 0.020(2) 0.028(2) -0.0014(18) -0.0001(19) 0.0049(19)
C63 0.020(2) 0.025(2) 0.031(2) -0.0097(19) -0.0009(17) 0.0058(18)
C64 0.026(2) 0.025(2) 0.028(2) -0.0086(18) -0.0044(18) 0.0105(19)
C65 0.030(2) 0.027(3) 0.027(2) -0.0028(18) 0.0015(19) 0.010(2)
C66 0.024(2) 0.024(2) 0.035(2) -0.0054(19) 0.0014(18) 0.0026(19)
Cl51 0.0343(7) 0.0506(9) 0.0426(7) -0.0136(6) -0.0168(6) 0.0076(6)
Cl52 0.0593(9) 0.0497(9) 0.0463(8) 0.0109(7) 0.0040(7) -0.0001(7)
C51 0.023(2) 0.032(3) 0.038(3) -0.015(2) -0.0099(19) 0.009(2)
C52 0.031(2) 0.028(3) 0.033(2) -0.005(2) -0.0006(19) 0.008(2)
C53 0.020(2) 0.027(3) 0.048(3) -0.013(2) -0.004(2) 0.0043(19)
C54 0.024(2) 0.028(3) 0.035(3) -0.016(2) -0.0075(18) 0.012(2)
C55 0.031(3) 0.033(3) 0.033(2) -0.008(2) 0.0011(19) 0.015(2)
C56 0.023(2) 0.030(3) 0.041(3) -0.012(2) -0.0009(19) 0.008(2)

loop_
_atom_type_symbol
_atom_type_description
_atom_type_scat_dispersion_real
_atom_type_scat_dispersion_imag
_atom_type_scat_source
C C 0.0033 0.0016 'International Tables Vol C Tables 4.2.6.8 and 6.1.1.4'
H H 0.0000 0.0000 'International Tables Vol C Tables 4.2.6.8 and 6.1.1.4'
Cl Cl 0.1484 0.1585 'International Tables Vol C Tables 4.2.6.8 and 6.1.1.4'
N N 0.0061 0.0033 'International Tables Vol C Tables 4.2.6.8 and 6.1.1.4'
O O 0.0106 0.0060 'International Tables Vol C Tables 4.2.6.8 and 6.1.1.4'
Ti Ti 0.2776 0.4457 'International Tables Vol C Tables 4.2.6.8 and 6.1.1.4'

loop_
_geom_angle_atom_site_label_1
_geom_angle_atom_site_label_2
_geom_angle_atom_site_label_3
_geom_angle
C03V N301 C318 106.6(3)
C301 N301 C03V 111.1(3)
C301 N301 C318 110.7(3)
C312 N301 C03V 111.0(3)
C312 N301 C301 106.1(3)
C312 N301 C318 111.3(3)
N301 C03V H03A 108.5
N301 C03V H03B 108.5
H03A C03V H03B 107.5
C307 C03V N301 115.0(3)
C307 C03V H03A 108.5
C307 C03V H03B 108.5
N301 C301 H30A 108.0
N301 C301 H30B 108.0
N301 C301 C302 117.1(4)
H30A C301 H30B 107.3
C302 C301 H30A 108.0
C302 C301 H30B 108.0
C301 C302 H30C 109.8
C301 C302 H30D 109.8
C301 C302 C303 109.5(4)
H30C C302 H30D 108.2
C303 C302 H30C 109.8
C303 C302 H30D 109.8
C302 C303 H30E 109.0
C302 C303 H30F 109.0
H30E C303 H30F 107.8
C304 C303 C302 112.8(4)
C304 C303 H30E 109.0
C304 C303 H30F 109.0
C303 C304 H30G 108.9
C303 C304 H30H 108.9
H30G C304 H30H 107.7
C305 C304 C303 113.3(4)
C305 C304 H30G 108.9
C305 C304 H30H 108.9
C304 C305 H30I 109.1
C304 C305 H30J 109.1
H30I C305 H30J 107.9
C306 C305 C304 112.4(4)
C306 C305 H30I 109.1
C306 C305 H30J 109.1
C305 C306 H30K 109.5
C305 C306 H30L 109.5
C305 C306 H30M 109.5
H30K C306 H30L 109.5
H30K C306 H30M 109.5
H30L C306 H30M 109.5
C03V C307 H30N 109.5
C03V C307 H30O 109.5
C03V C307 C308 110.7(4)
H30N C307 H30O 108.1
C308 C307 H30N 109.5
C308 C307 H30O 109.5
C307 C308 H30P 109.2
C307 C308 H30Q 109.2
C307 C308 C309 111.8(4)
H30P C308 H30Q 107.9
C309 C308 H30P 109.2
C309 C308 H30Q 109.2
C308 C309 H30R 109.0
C308 C309 H30S 109.0
H30R C309 H30S 107.8
C310 C309 C308 113.0(4)
C310 C309 H30R 109.0
C310 C309 H30S 109.0
C309 C310 H31A 109.2
C309 C310 H31B 109.2
H31A C310 H31B 107.9
C311 C310 C309 112.1(4)
C311 C310 H31A 109.2
C311 C310 H31B 109.2
C310 C311 H31C 109.5
C310 C311 H31D 109.5
C310 C311 H31E 109.5
H31C C311 H31D 109.5
H31C C311 H31E 109.5
H31D C311 H31E 109.5
N301 C312 H31F 108.1
N301 C312 H31G 108.1
N301 C312 C313 116.7(3)
H31F C312 H31G 107.3
C313 C312 H31F 108.1
C313 C312 H31G 108.1
C312 C313 H31H 109.6
C312 C313 H31I 109.6
C312 C313 C314 110.4(4)
H31H C313 H31I 108.1
C314 C313 H31H 109.6
C314 C313 H31I 109.6
C313 C314 H31J 109.0
C313 C314 H31K 109.0
H31J C314 H31K 107.8
C315 C314 C313 112.8(4)
C315 C314 H31J 109.0
C315 C314 H31K 109.0
C314 C315 H31L 108.6
C314 C315 H31M 108.6
H31L C315 H31M 107.6
C316 C315 C314 114.7(4)
C316 C315 H31L 108.6
C316 C315 H31M 108.6
C315 C316 H31N 108.6
C315 C316 H31O 108.6
H31N C316 H31O 107.6
C317 C316 C315 114.6(4)
C317 C316 H31N 108.6
C317 C316 H31O 108.6
C316 C317 H31P 109.5
C316 C317 H31Q 109.5
C316 C317 H31R 109.5
H31P C317 H31Q 109.5
H31P C317 H31R 109.5
H31Q C317 H31R 109.5
N301 C318 H31S 108.2
N301 C318 H31T 108.2
H31S C318 H31T 107.4
C319 C318 N301 116.2(4)
C319 C318 H31S 108.2
C319 C318 H31T 108.2
C318 C319 H31U 109.7
C318 C319 H31V 109.7
C318 C319 C320 109.7(4)
H31U C319 H31V 108.2
C320 C319 H31U 109.7
C320 C319 H31V 109.7
C319 C320 H32A 109.0
C319 C320 H32B 109.0
C319 C320 C321 113.0(4)
H32A C320 H32B 107.8
C321 C320 H32A 109.0
C321 C320 H32B 109.0
C320 C321 H32C 108.9
C320 C321 H32D 108.9
H32C C321 H32D 107.8
C322 C321 C320 113.2(4)
C322 C321 H32C 108.9
C322 C321 H32D 108.9
C321 C322 H32E 109.0
C321 C322 H32F 109.0
C321 C322 C323 112.9(4)
H32E C322 H32F 107.8
C323 C322 H32E 109.0
C323 C322 H32F 109.0
C322 C323 H32G 109.5
C322 C323 H32H 109.5
C322 C323 H32I 109.5
H32G C323 H32H 109.5
H32G C323 H32I 109.5
H32H C323 H32I 109.5
C401 N401 C413 107.3(3)
C407 N401 C401 111.0(3)
C407 N401 C413 110.7(3)
C419 N401 C401 110.8(3)
C419 N401 C407 106.6(3)
C419 N401 C413 110.6(3)
N401 C401 H40A 108.6
N401 C401 H40B 108.6
H40A C401 H40B 107.6
C402 C401 N401 114.5(4)
C402 C401 H40A 108.6
C402 C401 H40B 108.6
C401 C402 H40C 109.4
C401 C402 H40D 109.4
C401 C402 C403 111.0(4)
H40C C402 H40D 108.0
C403 C402 H40C 109.4
C403 C402 H40D 109.4
C402 C403 H40E 109.1
C402 C403 H40F 109.1
H40E C403 H40F 107.8
C404 C403 C402 112.7(4)
C404 C403 H40E 109.1
C404 C403 H40F 109.1
C403 C404 H40G 109.0
C403 C404 H40H 109.0
H40G C404 H40H 107.8
C405 C404 C403 113.1(4)
C405 C404 H40G 109.0
C405 C404 H40H 109.0
C404 C405 H40I 109.0
C404 C405 H40J 109.0
C404 C405 C406 112.8(4)
H40I C405 H40J 107.8
C406 C405 H40I 109.0
C406 C405 H40J 109.0
C405 C406 H40K 109.5
C405 C406 H40L 109.5
C405 C406 H40M 109.5
H40K C406 H40L 109.5
H40K C406 H40M 109.5
H40L C406 H40M 109.5
N401 C407 H40N 108.1
N401 C407 H40O 108.1
N401 C407 C408 116.8(3)
H40N C407 H40O 107.3
C408 C407 H40N 108.1
C408 C407 H40O 108.1
C407 C408 H40P 109.7
C407 C408 H40Q 109.7
H40P C408 H40Q 108.2
C409 C408 C407 109.8(4)
C409 C408 H40P 109.7
C409 C408 H40Q 109.7
C408 C409 H40R 109.3
C408 C409 H40S 109.3
C408 C409 C410 111.7(4)
H40R C409 H40S 107.9
C410 C409 H40R 109.3
C410 C409 H40S 109.3
C409 C410 H41A 108.7
C409 C410 H41B 108.7
H41A C410 H41B 107.6
C411 C410 C409 114.3(4)
C411 C410 H41A 108.7
C411 C410 H41B 108.7
C410 C411 H41C 109.5
C410 C411 H41D 109.5
C410 C411 C412 110.8(4)
H41C C411 H41D 108.1
C412 C411 H41C 109.5
C412 C411 H41D 109.5
C411 C412 H41E 109.5
C411 C412 H41F 109.5
C411 C412 H41G 109.5
H41E C412 H41F 109.5
H41E C412 H41G 109.5
H41F C412 H41G 109.5
N401 C413 H41H 108.5
N401 C413 H41I 108.5
H41H C413 H41I 107.5
C414 C413 N401 115.0(3)
C414 C413 H41H 108.5
C414 C413 H41I 108.5
C413 C414 H41J 109.4
C413 C414 H41K 109.4
C413 C414 C415 111.4(4)
H41J C414 H41K 108.0
C415 C414 H41J 109.4
C415 C414 H41K 109.4
C414 C415 H41L 109.5
C414 C415 H41M 109.5
C414 C415 C416 110.7(4)
H41L C415 H41M 108.1
C416 C415 H41L 109.5
C416 C415 H41M 109.5
C415 C416 H41N 108.9
C415 C416 H41O 108.9
H41N C416 H41O 107.7
C417 C416 C415 113.4(4)
C417 C416 H41N 108.9
C417 C416 H41O 108.9
C416 C417 H41P 109.0
C416 C417 H41Q 109.0
H41P C417 H41Q 107.8
C418 C417 C416 112.9(4)
C418 C417 H41P 109.0
C418 C417 H41Q 109.0
C417 C418 H41R 109.5
C417 C418 H41S 109.5
C417 C418 H41T 109.5
H41R C418 H41S 109.5
H41R C418 H41T 109.5
H41S C418 H41T 109.5
N401 C419 H41U 108.2
N401 C419 H41V 108.2
H41U C419 H41V 107.4
C420 C419 N401 116.3(3)
C420 C419 H41U 108.2
C420 C419 H41V 108.2
C419 C420 H42A 109.4
C419 C420 H42B 109.4
C419 C420 C421 111.2(3)
H42A C420 H42B 108.0
C421 C420 H42A 109.4
C421 C420 H42B 109.4
C420 C421 H42C 109.1
C420 C421 H42D 109.1
H42C C421 H42D 107.9
C422 C421 C420 112.4(4)
C422 C421 H42C 109.1
C422 C421 H42D 109.1
C421 C422 H42E 108.9
C421 C422 H42F 108.9
C421 C422 C423 113.5(4)
H42E C422 H42F 107.7
C423 C422 H42E 108.9
C423 C422 H42F 108.9
C422 C423 H42G 108.6
C422 C423 H42H 108.6
H42G C423 H42H 107.6
C424 C423 C422 114.5(4)
C424 C423 H42G 108.6
C424 C423 H42H 108.6
C423 C424 H42I 109.5
C423 C424 H42J 109.5
C423 C424 H42K 109.5
H42I C424 H42J 109.5
H42I C424 H42K 109.5
H42J C424 H42K 109.5
O007 Ti01 N101 108.81(13)
O007 Ti01 N102 108.45(13)
O007 Ti01 N103 106.25(13)
O007 Ti01 N104 106.23(13)
N101 Ti01 N102 84.60(12)
N103 Ti01 N101 144.94(13)
N103 Ti01 N102 84.79(12)
N104 Ti01 N101 85.15(12)
N104 Ti01 N102 145.31(12)
N104 Ti01 N103 84.86(12)
C101 N101 Ti01 126.0(2)
C104 N101 Ti01 124.5(2)
C104 N101 C101 108.3(3)
C105 N102 Ti01 124.2(2)
C105 N102 C108 108.5(3)
C108 N102 Ti01 125.1(2)
C109 N103 Ti01 125.5(2)
C112 N103 Ti01 123.9(2)
C112 N103 C109 108.4(3)
C113 N104 Ti01 124.3(2)
C113 N104 C116 108.4(3)
C116 N104 Ti01 126.1(2)
C105 N105 C104 123.0(3)
C109 N106 C108 123.3(3)
C112 N107 C113 122.3(3)
C101 N108 C116 123.7(3)
N101 C101 C102 108.8(3)
N108 C101 N101 127.4(3)
N108 C101 C102 123.8(3)
C103 C102 C101 106.9(3)
C117 C102 C101 131.8(4)
C117 C102 C103 121.2(4)
C102 C103 C104 107.1(3)
C120 C103 C102 120.8(3)
C120 C103 C104 132.1(4)
N101 C104 C103 108.9(3)
N105 C104 N101 128.0(3)
N105 C104 C103 123.0(3)
N102 C105 C106 108.7(3)
N105 C105 N102 127.3(3)
N105 C105 C106 124.0(3)
C107 C106 C105 107.1(3)
C121 C106 C105 131.8(4)
C121 C106 C107 121.0(4)
C106 C107 C108 106.9(3)
C124 C107 C106 120.9(4)
C124 C107 C108 132.1(4)
N102 C108 C107 108.9(3)
N106 C108 N102 127.8(3)
N106 C108 C107 123.3(3)
N103 C109 C110 108.6(3)
N106 C109 N103 127.6(3)
N106 C109 C110 123.8(3)
C111 C110 C109 106.9(3)
C111 C110 C125 121.3(4)
C125 C110 C109 131.8(4)
C110 C111 C112 107.4(3)
C110 C111 C128 120.8(4)
C128 C111 C112 131.8(4)
N103 C112 C111 108.7(3)
N107 C112 N103 128.4(3)
N107 C112 C111 122.9(3)
N104 C113 C114 108.9(3)
N107 C113 N104 128.0(3)
N107 C113 C114 123.0(3)
C115 C114 C113 107.1(3)
C129 C114 C113 131.3(4)
C129 C114 C115 121.6(4)
C114 C115 C116 107.0(3)
C114 C115 C132 119.9(3)
C132 C115 C116 133.1(3)
N104 C116 C115 108.6(3)
N108 C116 N104 127.2(3)
N108 C116 C115 124.2(3)
C102 C117 H117 121.5
C118 C117 C102 117.1(4)
C118 C117 H117 121.5
C117 C118 H118 119.0
C117 C118 C119 122.0(4)
C119 C118 H118 119.0
C118 C119 H119 119.5
C120 C119 C118 121.0(4)
C120 C119 H119 119.5
C103 C120 H120 121.0
C119 C120 C103 117.9(4)
C119 C120 H120 121.0
C106 C121 H121 121.2
C122 C121 C106 117.6(4)
C122 C121 H121 121.2
C121 C122 H122 119.6
C121 C122 C123 120.8(4)
C123 C122 H122 119.6
C122 C123 H123 119.3
C124 C123 C122 121.4(4)
C124 C123 H123 119.3
C107 C124 H124 120.9
C123 C124 C107 118.2(4)
C123 C124 H124 120.9
C110 C125 H125 121.6
C126 C125 C110 116.9(4)
C126 C125 H125 121.6
C125 C126 H126 119.1
C125 C126 C127 121.9(4)
C127 C126 H126 119.1
C126 C127 H127 119.4
C128 C127 C126 121.3(4)
C128 C127 H127 119.4
C111 C128 H128 121.1
C127 C128 C111 117.8(4)
C127 C128 H128 121.1
C114 C129 H129 120.8
C114 C129 C130 118.5(4)
C130 C129 H129 120.8
C129 C130 H130 119.8
C129 C130 C131 120.4(4)
C131 C130 H130 119.8
C130 C131 H131 119.2
C132 C131 C130 121.7(4)
C132 C131 H131 119.2
C115 C132 H132 121.0
C131 C132 C115 118.0(4)
C131 C132 H132 121.0
O008 Ti02 N201 105.72(13)
O008 Ti02 N202 105.86(13)
O008 Ti02 N203 108.39(13)
O008 Ti02 N204 108.91(13)
N201 Ti02 N204 84.71(12)
N202 Ti02 N201 85.19(12)
N202 Ti02 N203 85.31(12)
N202 Ti02 N204 145.22(12)
N203 Ti02 N201 145.89(13)
N203 Ti02 N204 84.68(12)
C201 N201 Ti02 125.6(2)
C204 N201 Ti02 123.5(2)
C204 N201 C201 108.4(3)
C00V N202 Ti02 123.8(3)
C00V N202 C208 108.0(3)
C208 N202 Ti02 126.2(2)
C209 N203 Ti02 125.6(2)
C212 N203 Ti02 124.3(2)
C212 N203 C209 108.3(3)
C213 N204 Ti02 124.4(2)
C213 N204 C216 108.2(3)
C216 N204 Ti02 125.8(2)
C204 N205 C00V 122.6(3)
C209 N206 C208 124.0(3)
C212 N207 C213 122.7(3)
C201 N208 C216 123.3(3)
N202 C00V C206 109.0(3)
N205 C00V N202 127.9(4)
N205 C00V C206 123.0(3)
N201 C201 C202 108.8(3)
N208 C201 N201 127.5(3)
N208 C201 C202 123.7(3)
C203 C202 C201 107.0(3)
C203 C202 C217 121.4(4)
C217 C202 C201 131.6(4)
C202 C203 C204 107.0(3)
C220 C203 C202 121.5(4)
C220 C203 C204 131.5(4)
N201 C204 C203 108.8(3)
N205 C204 N201 128.0(3)
N205 C204 C203 123.2(4)
C207 C206 C00V 106.7(3)
C221 C206 C00V 131.6(4)
C221 C206 C207 121.7(4)
C206 C207 C208 107.1(3)
C206 C207 C224 119.8(4)
C224 C207 C208 133.1(4)
N202 C208 C207 109.1(3)
N206 C208 N202 126.6(3)
N206 C208 C207 124.3(3)
N203 C209 C210 108.9(3)
N206 C209 N203 127.5(3)
N206 C209 C210 123.6(3)
C211 C210 C209 106.8(3)
C225 C210 C209 132.4(4)
C225 C210 C211 120.8(4)
C210 C211 C212 106.8(3)
C228 C211 C210 120.7(3)
C228 C211 C212 132.5(4)
N203 C212 C211 109.2(3)
N207 C212 N203 127.6(3)
N207 C212 C211 123.0(3)
N204 C213 C214 108.9(3)
N207 C213 N204 127.7(3)
N207 C213 C214 123.3(3)
C215 C214 C213 106.7(3)
C229 C214 C213 132.3(4)
C229 C214 C215 121.0(3)
C214 C215 C216 106.8(3)
C232 C215 C214 120.6(4)
C232 C215 C216 132.6(4)
N204 C216 C215 109.4(3)
N208 C216 N204 127.5(3)
N208 C216 C215 123.1(3)
C202 C217 H217 121.8
C218 C217 C202 116.4(4)
C218 C217 H217 121.8
C217 C218 H218 119.0
C219 C218 C217 122.1(4)
C219 C218 H218 119.0
C218 C219 H219 119.3
C218 C219 C220 121.4(4)
C220 C219 H219 119.3
C203 C220 H220 121.4
C219 C220 C203 117.2(4)
C219 C220 H220 121.4
C206 C221 H221 120.8
C222 C221 C206 118.4(4)
C222 C221 H221 120.8
C221 C222 H222 119.7
C221 C222 C223 120.6(4)
C223 C222 H222 119.7
C222 C223 H223 119.1
C224 C223 C222 121.7(4)
C224 C223 H223 119.1
C207 C224 H224 121.1
C223 C224 C207 117.8(4)
C223 C224 H224 121.1
C210 C225 H225 121.1
C210 C225 C226 117.8(4)
C226 C225 H225 121.1
C225 C226 H226 119.3
C225 C226 C227 121.3(4)
C227 C226 H226 119.3
C226 C227 H227 119.4
C228 C227 C226 121.2(4)
C228 C227 H227 119.4
C211 C228 H228 120.9
C227 C228 C211 118.1(4)
C227 C228 H228 120.9
C214 C229 H229 121.2
C230 C229 C214 117.6(4)
C230 C229 H229 121.2
C229 C230 H230 119.5
C229 C230 C231 121.0(4)
C231 C230 H230 119.5
C230 C231 H231 119.3
C232 C231 C230 121.5(4)
C232 C231 H231 119.3
C215 C232 H232 120.9
C231 C232 C215 118.3(4)
C231 C232 H232 120.9
C62 C61 Cl61 119.6(3)
C66 C61 Cl61 119.6(4)
C66 C61 C62 120.8(4)
C61 C62 Cl62 121.6(3)
C63 C62 Cl62 119.6(4)
C63 C62 C61 118.8(4)
C62 C63 H63 119.9
C64 C63 C62 120.2(4)
C64 C63 H63 119.9
C63 C64 H64 119.7
C63 C64 C65 120.6(4)
C65 C64 H64 119.7
C64 C65 H65 120.2
C64 C65 C66 119.5(4)
C66 C65 H65 120.2
C61 C66 C65 120.0(4)
C61 C66 H66 120.0
C65 C66 H66 120.0
C52 C51 Cl51 120.1(4)
C56 C51 Cl51 119.4(4)
C56 C51 C52 120.5(4)
C51 C52 Cl52 121.5(4)
C51 C52 C53 119.4(5)
C53 C52 Cl52 119.1(4)
C52 C53 H53 120.1
C54 C53 C52 119.8(4)
C54 C53 H53 120.1
C53 C54 H54 119.9
C53 C54 C55 120.3(4)
C55 C54 H54 119.9
C54 C55 H55 119.9
C54 C55 C56 120.1(5)
C56 C55 H55 119.9
C51 C56 C55 119.9(5)
C51 C56 H56 120.0
C55 C56 H56 120.0

loop_
_geom_bond_atom_site_label_1
_geom_bond_atom_site_label_2
_geom_bond_distance
N301 C03V 1.527(5)
N301 C301 1.526(6)
N301 C312 1.520(5)
N301 C318 1.531(5)
C03V H03A 0.9900
C03V H03B 0.9900
C03V C307 1.523(6)
C301 H30A 0.9900
C301 H30B 0.9900
C301 C302 1.531(6)
C302 H30C 0.9900
C302 H30D 0.9900
C302 C303 1.533(7)
C303 H30E 0.9900
C303 H30F 0.9900
C303 C304 1.529(7)
C304 H30G 0.9900
C304 H30H 0.9900
C304 C305 1.524(7)
C305 H30I 0.9900
C305 H30J 0.9900
C305 C306 1.507(7)
C306 H30K 0.9800
C306 H30L 0.9800
C306 H30M 0.9800
C307 H30N 0.9900
C307 H30O 0.9900
C307 C308 1.529(6)
C308 H30P 0.9900
C308 H30Q 0.9900
C308 C309 1.532(6)
C309 H30R 0.9900
C309 H30S 0.9900
C309 C310 1.528(6)
C310 H31A 0.9900
C310 H31B 0.9900
C310 C311 1.524(7)
C311 H31C 0.9800
C311 H31D 0.9800
C311 H31E 0.9800
C312 H31F 0.9900
C312 H31G 0.9900
C312 C313 1.525(6)
C313 H31H 0.9900
C313 H31I 0.9900
C313 C314 1.530(6)
C314 H31J 0.9900
C314 H31K 0.9900
C314 C315 1.523(7)
C315 H31L 0.9900
C315 H31M 0.9900
C315 C316 1.516(7)
C316 H31N 0.9900
C316 H31O 0.9900
C316 C317 1.511(7)
C317 H31P 0.9800
C317 H31Q 0.9800
C317 H31R 0.9800
C318 H31S 0.9900
C318 H31T 0.9900
C318 C319 1.519(6)
C319 H31U 0.9900
C319 H31V 0.9900
C319 C320 1.533(6)
C320 H32A 0.9900
C320 H32B 0.9900
C320 C321 1.534(6)
C321 H32C 0.9900
C321 H32D 0.9900
C321 C322 1.520(6)
C322 H32E 0.9900
C322 H32F 0.9900
C322 C323 1.528(6)
C323 H32G 0.9800
C323 H32H 0.9800
C323 H32I 0.9800
N401 C401 1.528(5)
N401 C407 1.525(6)
N401 C413 1.531(5)
N401 C419 1.521(5)
C401 H40A 0.9900
C401 H40B 0.9900
C401 C402 1.526(6)
C402 H40C 0.9900
C402 H40D 0.9900
C402 C403 1.533(6)
C403 H40E 0.9900
C403 H40F 0.9900
C403 C404 1.525(6)
C404 H40G 0.9900
C404 H40H 0.9900
C404 C405 1.519(6)
C405 H40I 0.9900
C405 H40J 0.9900
C405 C406 1.530(6)
C406 H40K 0.9800
C406 H40L 0.9800
C406 H40M 0.9800
C407 H40N 0.9900
C407 H40O 0.9900
C407 C408 1.531(6)
C408 H40P 0.9900
C408 H40Q 0.9900
C408 C409 1.522(6)
C409 H40R 0.9900
C409 H40S 0.9900
C409 C410 1.542(6)
C410 H41A 0.9900
C410 H41B 0.9900
C410 C411 1.521(7)
C411 H41C 0.9900
C411 H41D 0.9900
C411 C412 1.526(7)
C412 H41E 0.9800
C412 H41F 0.9800
C412 H41G 0.9800
C413 H41H 0.9900
C413 H41I 0.9900
C413 C414 1.519(6)
C414 H41J 0.9900
C414 H41K 0.9900
C414 C415 1.537(6)
C415 H41L 0.9900
C415 H41M 0.9900
C415 C416 1.538(6)
C416 H41N 0.9900
C416 H41O 0.9900
C416 C417 1.533(6)
C417 H41P 0.9900
C417 H41Q 0.9900
C417 C418 1.507(7)
C418 H41R 0.9800
C418 H41S 0.9800
C418 H41T 0.9800
C419 H41U 0.9900
C419 H41V 0.9900
C419 C420 1.514(6)
C420 H42A 0.9900
C420 H42B 0.9900
C420 C421 1.533(6)
C421 H42C 0.9900
C421 H42D 0.9900
C421 C422 1.523(6)
C422 H42E 0.9900
C422 H42F 0.9900
C422 C423 1.528(6)
C423 H42G 0.9900
C423 H42H 0.9900
C423 C424 1.524(7)
C424 H42I 0.9800
C424 H42J 0.9800
C424 H42K 0.9800
Ti01 O007 1.650(3)
Ti01 N101 2.071(3)
Ti01 N102 2.078(3)
Ti01 N103 2.070(3)
Ti01 N104 2.064(3)
N101 C101 1.397(5)
N101 C104 1.386(5)
N102 C105 1.390(5)
N102 C108 1.395(5)
N103 C109 1.401(5)
N103 C112 1.388(5)
N104 C113 1.388(5)
N104 C116 1.399(5)
N105 C104 1.336(5)
N105 C105 1.336(5)
N106 C108 1.338(5)
N106 C109 1.323(5)
N107 C112 1.325(5)
N107 C113 1.341(5)
N108 C101 1.331(5)
N108 C116 1.336(5)
C101 C102 1.453(5)
C102 C103 1.405(5)
C102 C117 1.403(5)
C103 C104 1.455(5)
C103 C120 1.402(5)
C105 C106 1.456(5)
C106 C107 1.410(5)
C106 C121 1.403(5)
C107 C108 1.451(5)
C107 C124 1.402(5)
C109 C110 1.457(5)
C110 C111 1.404(6)
C110 C125 1.406(5)
C111 C112 1.458(5)
C111 C128 1.406(5)
C113 C114 1.450(5)
C114 C115 1.410(5)
C114 C129 1.390(5)
C115 C116 1.451(5)
C115 C132 1.414(5)
C117 H117 0.9500
C117 C118 1.390(6)
C118 H118 0.9500
C118 C119 1.399(6)
C119 H119 0.9500
C119 C120 1.388(6)
C120 H120 0.9500
C121 H121 0.9500
C121 C122 1.397(6)
C122 H122 0.9500
C122 C123 1.425(6)
C123 H123 0.9500
C123 C124 1.372(6)
C124 H124 0.9500
C125 H125 0.9500
C125 C126 1.394(6)
C126 H126 0.9500
C126 C127 1.400(6)
C127 H127 0.9500
C127 C128 1.383(6)
C128 H128 0.9500
C129 H129 0.9500
C129 C130 1.390(6)
C130 H130 0.9500
C130 C131 1.413(6)
C131 H131 0.9500
C131 C132 1.386(6)
C132 H132 0.9500
Ti02 O008 1.650(3)
Ti02 N201 2.070(3)
Ti02 N202 2.061(3)
Ti02 N203 2.068(3)
Ti02 N204 2.074(3)
N201 C201 1.392(5)
N201 C204 1.387(5)
N202 C00V 1.389(5)
N202 C208 1.397(5)
N203 C209 1.398(5)
N203 C212 1.385(5)
N204 C213 1.390(5)
N204 C216 1.390(5)
N205 C00V 1.340(5)
N205 C204 1.336(5)
N206 C208 1.340(5)
N206 C209 1.332(5)
N207 C212 1.336(5)
N207 C213 1.342(5)
N208 C201 1.328(5)
N208 C216 1.343(5)
C00V C206 1.452(5)
C201 C202 1.455(5)
C202 C203 1.403(6)
C202 C217 1.409(5)
C203 C204 1.460(5)
C203 C220 1.398(5)
C206 C207 1.412(5)
C206 C221 1.392(6)
C207 C208 1.439(5)
C207 C224 1.414(5)
C209 C210 1.455(5)
C210 C211 1.415(5)
C210 C225 1.395(5)
C211 C212 1.456(5)
C211 C228 1.401(5)
C213 C214 1.459(5)
C214 C215 1.414(5)
C214 C229 1.399(5)
C215 C216 1.447(5)
C215 C232 1.408(5)
C217 H217 0.9500
C217 C218 1.399(6)
C218 H218 0.9500
C218 C219 1.397(7)
C219 H219 0.9500
C219 C220 1.397(6)
C220 H220 0.9500
C221 H221 0.9500
C221 C222 1.379(6)
C222 H222 0.9500
C222 C223 1.416(6)
C223 H223 0.9500
C223 C224 1.385(6)
C224 H224 0.9500
C225 H225 0.9500
C225 C226 1.397(6)
C226 H226 0.9500
C226 C227 1.400(6)
C227 H227 0.9500
C227 C228 1.386(6)
C228 H228 0.9500
C229 H229 0.9500
C229 C230 1.393(6)
C230 H230 0.9500
C230 C231 1.421(6)
C231 H231 0.9500
C231 C232 1.365(6)
C232 H232 0.9500
Cl61 C61 1.752(4)
Cl62 C62 1.734(5)
C61 C62 1.401(6)
C61 C66 1.373(6)
C62 C63 1.399(6)
C63 H63 0.9500
C63 C64 1.379(6)
C64 H64 0.9500
C64 C65 1.390(6)
C65 H65 0.9500
C65 C66 1.397(6)
C66 H66 0.9500
Cl51 C51 1.741(4)
Cl52 C52 1.728(5)
C51 C52 1.396(7)
C51 C56 1.373(7)
C52 C53 1.398(6)
C53 H53 0.9500
C53 C54 1.381(7)
C54 H54 0.9500
C54 C55 1.386(7)
C55 H55 0.9500
C55 C56 1.388(6)
C56 H56 0.9500

loop_
_twin_individual_id
_twin_individual_mass_fraction_refined
1 0.57(2)
2 0.43(2)
